data_7120608
loop_
_publ_author_name
'Chen, Xiaoxia'
'Wang, Zhi'
'Zhang, Ranran'
'Xu, Liqiang'
'Sun, Di'

_publ_section_title
;
 A novel polyoxometalate-based hybrid containing 2D [CoMo8O26]\\infty
 structure as anode for lithium-ion batteries
;
_journal_name_full 'Chem. Commun.'
_journal_paper_doi 10.1039/C7CC05741E
_journal_year 2017
_chemical_formula_sum 'C14 H16 Co Mo8 N4 O26'
_chemical_formula_weight 1482.76
_chemical_name_systematic
; 
 ? 
;
_space_group_IT_number 15
_symmetry_space_group_name_Hall '-C 2yc'
_symmetry_space_group_name_H-M 'C 1 2/c 1'
_atom_sites_solution_hydrogens geom
_atom_sites_solution_primary direct
_atom_sites_solution_secondary difmap
_audit_creation_method SHELXL-97
_audit_update_record
;
2014-04-08 deposited with the CCDC.
2017-08-29 downloaded from the CCDC.
;
_cell_angle_alpha 90.00
_cell_angle_beta 113.429(4)
_cell_angle_gamma 90.00
_cell_formula_units_Z 4
_cell_length_a 25.443(4)
_cell_length_b 8.2809(12)
_cell_length_c 16.263(2)
_cell_measurement_temperature 298(2)
_cell_volume 3144.0(8)
_computing_structure_refinement 'SHELXL-97 (Sheldrick, 1997)'
_computing_structure_solution 'SHELXS-97 (Sheldrick, 1990)'
_diffrn_ambient_temperature 298(2)
_diffrn_measured_fraction_theta_full 0.997
_diffrn_measured_fraction_theta_max 0.997
_diffrn_radiation_monochromator graphite
_diffrn_radiation_source 'fine-focus sealed tube'
_diffrn_radiation_type MoK\a
_diffrn_radiation_wavelength 0.71073
_diffrn_reflns_av_R_equivalents 0.0275
_diffrn_reflns_av_sigmaI/netI 0.0288
_diffrn_reflns_limit_h_max 26
_diffrn_reflns_limit_h_min -30
_diffrn_reflns_limit_k_max 8
_diffrn_reflns_limit_k_min -9
_diffrn_reflns_limit_l_max 19
_diffrn_reflns_limit_l_min -16
_diffrn_reflns_number 7432
_diffrn_reflns_theta_full 25.00
_diffrn_reflns_theta_max 25.00
_diffrn_reflns_theta_min 2.59
_exptl_absorpt_coefficient_mu 3.703
_exptl_absorpt_correction_T_max 0.6066
_exptl_absorpt_correction_T_min 0.5246
_exptl_crystal_density_diffrn 3.133
_exptl_crystal_density_method 'not measured'
_exptl_crystal_F_000 2796
_exptl_crystal_size_max 0.20
_exptl_crystal_size_mid 0.15
_exptl_crystal_size_min 0.15
_refine_diff_density_max 0.584
_refine_diff_density_min -0.610
_refine_diff_density_rms 0.169
_refine_ls_extinction_method none
_refine_ls_goodness_of_fit_ref 1.061
_refine_ls_hydrogen_treatment mixed
_refine_ls_matrix_type full
_refine_ls_number_parameters 240
_refine_ls_number_reflns 2756
_refine_ls_number_restraints 0
_refine_ls_restrained_S_all 1.061
_refine_ls_R_factor_all 0.0240
_refine_ls_R_factor_gt 0.0202
_refine_ls_shift/su_max 0.002
_refine_ls_shift/su_mean 0.000
_refine_ls_structure_factor_coef Fsqd
_refine_ls_weighting_details 'calc w=1/[\s^2^(Fo^2^)+(0.0209P)^2^+2.5615P] where P=(Fo^2^+2Fc^2^)/3'
_refine_ls_weighting_scheme calc
_refine_ls_wR_factor_gt 0.0464
_refine_ls_wR_factor_ref 0.0484
_reflns_number_gt 2510
_reflns_number_total 2756
_reflns_threshold_expression >2sigma(I)
_cod_data_source_file c7cc05741e2.cif
_cod_data_source_block p
_cod_original_cell_volume 3143.9(8)
_cod_database_code 7120608

loop_
_symmetry_equiv_pos_as_xyz
'x, y, z'
'-x, y, -z+1/2'
'x+1/2, y+1/2, z'
'-x+1/2, y+1/2, -z+1/2'
'-x, -y, -z'
'x, -y, z-1/2'
'-x+1/2, -y+1/2, -z'
'x+1/2, -y+1/2, z-1/2'

loop_
_atom_site_label
_atom_site_type_symbol
_atom_site_fract_x
_atom_site_fract_y
_atom_site_fract_z
_atom_site_U_iso_or_equiv
_atom_site_adp_type
_atom_site_occupancy
_atom_site_symmetry_multiplicity
_atom_site_calc_flag
_atom_site_refinement_flags
Mo1 Mo 0.442969(11) 0.55948(3) 0.516578(18) 0.00970(8) Uani 1 1 d .
Mo2 Mo 0.565574(12) 0.73544(3) 0.665779(18) 0.01062(8) Uani 1 1 d .
Mo3 Mo 0.572127(12) 1.12421(3) 0.675010(17) 0.01038(8) Uani 1 1 d .
Mo4 Mo 0.443120(12) 0.95169(3) 0.528648(18) 0.01053(8) Uani 1 1 d .
Co1 Co 0.5000 1.42751(7) 0.7500 0.01250(14) Uani 1 2 d S
O1 O 0.37186(10) 0.9538(3) 0.50066(16) 0.0204(5) Uani 1 1 d .
O2 O 0.47156(10) 1.0923(3) 0.61314(15) 0.0161(5) Uani 1 1 d .
O3 O 0.55407(10) 1.2327(2) 0.56308(15) 0.0134(5) Uani 1 1 d .
O4 O 0.55817(10) 1.2683(2) 0.74051(15) 0.0165(5) Uani 1 1 d .
O5 O 0.64457(10) 1.1234(3) 0.71206(15) 0.0198(5) Uani 1 1 d .
O6 O 0.56455(10) 0.9236(2) 0.72972(14) 0.0147(5) Uani 1 1 d .
O7 O 0.55630(10) 0.5961(3) 0.73818(14) 0.0160(5) Uani 1 1 d .
O8 O 0.63503(10) 0.7200(3) 0.68121(15) 0.0205(5) Uani 1 1 d .
O9 O 0.45438(10) 0.4417(2) 0.60979(14) 0.0147(5) Uani 1 1 d .
O10 O 0.46657(10) 0.7547(2) 0.59844(14) 0.0119(5) Uani 1 1 d .
O11 O 0.37059(10) 0.5636(3) 0.46431(16) 0.0195(5) Uani 1 1 d .
O12 O 0.45249(10) 1.0665(2) 0.43139(14) 0.0123(5) Uani 1 1 d .
O13 O 0.46247(9) 0.4149(2) 0.44173(14) 0.0123(5) Uani 1 1 d .
N1 N 0.71070(13) 0.3905(4) 0.35861(19) 0.0245(7) Uani 1 1 d .
N2 N 0.75373(17) 0.1626(5) 0.3818(2) 0.0500(10) Uani 1 1 d .
H2 H 0.7785 0.0886 0.3864 0.060 Uiso 1 1 calc R
C1 C 0.75601(16) 0.3116(6) 0.3575(3) 0.0350(10) Uani 1 1 d .
H1 H 0.7845 0.3553 0.3420 0.042 Uiso 1 1 calc R
C2 C 0.70536(19) 0.1428(5) 0.3992(3) 0.0352(10) Uani 1 1 d .
H2A H 0.6932 0.0483 0.4171 0.042 Uiso 1 1 calc R
C3 C 0.67978(16) 0.2844(5) 0.3852(2) 0.0298(9) Uani 1 1 d .
H3 H 0.6461 0.3080 0.3923 0.036 Uiso 1 1 calc R
C4 C 0.6977(2) 0.5630(5) 0.3368(3) 0.0419(11) Uani 1 1 d .
H4A H 0.6566 0.5788 0.3109 0.050 Uiso 1 1 calc R
H4B H 0.7125 0.5960 0.2928 0.050 Uiso 1 1 calc R
C5 C 0.78077(18) 0.7165(5) 0.4489(3) 0.0316(9) Uani 1 1 d .
H5 H 0.8017 0.6948 0.4145 0.038 Uiso 1 1 calc R
C6 C 0.72427(16) 0.6653(4) 0.4197(3) 0.0276(9) Uani 1 1 d .
C7 C 0.69396(17) 0.7006(5) 0.4715(3) 0.0318(9) Uani 1 1 d .
H7 H 0.6560 0.6681 0.4524 0.038 Uiso 1 1 calc R

loop_
_atom_site_aniso_label
_atom_site_aniso_U_11
_atom_site_aniso_U_22
_atom_site_aniso_U_33
_atom_site_aniso_U_23
_atom_site_aniso_U_13
_atom_site_aniso_U_12
Mo1 0.01107(16) 0.00855(15) 0.01117(15) -0.00033(10) 0.00622(12) -0.00016(10)
Mo2 0.01340(16) 0.00814(15) 0.00972(15) 0.00044(10) 0.00395(13) -0.00027(10)
Mo3 0.01406(16) 0.00805(15) 0.00968(15) -0.00052(10) 0.00540(12) -0.00030(11)
Mo4 0.01300(16) 0.00863(15) 0.01182(15) 0.00053(10) 0.00688(13) 0.00083(11)
Co1 0.0164(3) 0.0106(3) 0.0126(3) 0.000 0.0080(3) 0.000
O1 0.0160(12) 0.0186(13) 0.0262(14) -0.0010(10) 0.0078(11) 0.0007(10)
O2 0.0202(13) 0.0147(12) 0.0155(12) 0.0004(9) 0.0094(11) 0.0003(10)
O3 0.0180(12) 0.0125(12) 0.0115(11) 0.0022(8) 0.0077(10) 0.0006(9)
O4 0.0212(13) 0.0143(12) 0.0150(12) -0.0009(9) 0.0081(11) 0.0014(9)
O5 0.0173(13) 0.0221(13) 0.0208(13) 0.0011(10) 0.0085(11) 0.0014(10)
O6 0.0222(13) 0.0103(12) 0.0121(12) 0.0004(9) 0.0075(10) -0.0016(9)
O7 0.0213(13) 0.0129(11) 0.0136(12) 0.0004(9) 0.0068(10) -0.0016(10)
O8 0.0167(13) 0.0216(13) 0.0215(13) 0.0019(10) 0.0058(11) 0.0018(10)
O9 0.0233(13) 0.0112(12) 0.0115(12) -0.0010(9) 0.0089(10) -0.0012(9)
O10 0.0180(13) 0.0091(11) 0.0098(11) 0.0006(8) 0.0068(10) -0.0003(9)
O11 0.0159(12) 0.0203(13) 0.0227(14) 0.0032(10) 0.0082(11) 0.0001(10)
O12 0.0159(12) 0.0101(11) 0.0103(11) 0.0005(8) 0.0045(10) 0.0002(9)
O13 0.0130(12) 0.0115(11) 0.0121(11) -0.0011(9) 0.0047(10) 0.0007(9)
N1 0.0242(17) 0.0260(17) 0.0172(16) -0.0015(13) 0.0017(14) 0.0001(14)
N2 0.053(3) 0.052(3) 0.040(2) 0.0003(19) 0.014(2) 0.026(2)
C1 0.022(2) 0.052(3) 0.032(2) -0.003(2) 0.0112(19) 0.000(2)
C2 0.048(3) 0.029(2) 0.025(2) 0.0032(17) 0.012(2) -0.003(2)
C3 0.022(2) 0.048(3) 0.021(2) -0.0004(18) 0.0098(17) -0.0051(19)
C4 0.053(3) 0.030(2) 0.034(2) 0.0094(18) 0.008(2) 0.005(2)
C5 0.034(2) 0.027(2) 0.040(2) 0.0058(18) 0.021(2) 0.0050(18)
C6 0.029(2) 0.0152(19) 0.034(2) 0.0069(16) 0.0077(19) 0.0011(16)
C7 0.023(2) 0.026(2) 0.046(3) 0.0056(19) 0.0135(19) -0.0035(17)

loop_
_atom_type_symbol
_atom_type_description
_atom_type_scat_dispersion_real
_atom_type_scat_dispersion_imag
_atom_type_scat_source
C C 0.0033 0.0016 'International Tables Vol C Tables 4.2.6.8 and 6.1.1.4'
H H 0.0000 0.0000 'International Tables Vol C Tables 4.2.6.8 and 6.1.1.4'
Co Co 0.3494 0.9721 'International Tables Vol C Tables 4.2.6.8 and 6.1.1.4'
Mo Mo -1.6832 0.6857 'International Tables Vol C Tables 4.2.6.8 and 6.1.1.4'
N N 0.0061 0.0033 'International Tables Vol C Tables 4.2.6.8 and 6.1.1.4'
O O 0.0106 0.0060 'International Tables Vol C Tables 4.2.6.8 and 6.1.1.4'

loop_
_geom_angle_atom_site_label_1
_geom_angle_atom_site_label_2
_geom_angle_atom_site_label_3
_geom_angle
_geom_angle_site_symmetry_1
_geom_angle_site_symmetry_3
O11 Mo1 O9 102.81(11) . .
O11 Mo1 O13 101.47(10) . .
O9 Mo1 O13 102.11(9) . .
O11 Mo1 O10 107.01(10) . .
O9 Mo1 O10 88.36(9) . .
O13 Mo1 O10 146.61(9) . .
O11 Mo1 O3 88.48(9) . 5_676
O9 Mo1 O3 159.50(9) . 5_676
O13 Mo1 O3 92.13(8) . 5_676
O10 Mo1 O3 71.86(8) . 5_676
O11 Mo1 O13 167.02(9) . 5_666
O9 Mo1 O13 90.13(9) . 5_666
O13 Mo1 O13 74.44(9) . 5_666
O10 Mo1 O13 73.91(8) . 5_666
O3 Mo1 O13 79.47(8) 5_676 5_666
O8 Mo2 O7 105.44(11) . .
O8 Mo2 O6 102.97(10) . .
O7 Mo2 O6 98.10(10) . .
O8 Mo2 O13 94.03(10) . 5_666
O7 Mo2 O13 94.63(9) . 5_666
O6 Mo2 O13 155.13(9) . 5_666
O8 Mo2 O12 94.06(10) . 5_676
O7 Mo2 O12 160.34(10) . 5_676
O6 Mo2 O12 74.57(9) . 5_676
O13 Mo2 O12 86.37(8) 5_666 5_676
O8 Mo2 O10 162.16(10) . .
O7 Mo2 O10 87.18(9) . .
O6 Mo2 O10 87.30(9) . .
O13 Mo2 O10 72.04(8) 5_666 .
O12 Mo2 O10 74.42(8) 5_676 .
O5 Mo3 O4 104.14(11) . .
O5 Mo3 O3 98.95(10) . .
O4 Mo3 O3 103.40(10) . .
O5 Mo3 O6 97.26(10) . .
O4 Mo3 O6 103.14(10) . .
O3 Mo3 O6 144.29(9) . .
O5 Mo3 O12 101.67(10) . 5_676
O4 Mo3 O12 154.18(10) . 5_676
O3 Mo3 O12 73.08(8) . 5_676
O6 Mo3 O12 72.59(8) . 5_676
O5 Mo3 O2 172.19(9) . .
O4 Mo3 O2 83.48(10) . .
O3 Mo3 O2 80.67(8) . .
O6 Mo3 O2 79.07(9) . .
O12 Mo3 O2 70.70(8) 5_676 .
O1 Mo4 O2 105.88(11) . .
O1 Mo4 O12 104.04(10) . .
O2 Mo4 O12 99.78(9) . .
O1 Mo4 O10 102.37(10) . .
O2 Mo4 O10 99.64(10) . .
O12 Mo4 O10 141.27(9) . .
O1 Mo4 O3 98.54(10) . 5_676
O2 Mo4 O3 155.56(10) . 5_676
O12 Mo4 O3 74.60(8) . 5_676
O10 Mo4 O3 73.87(8) . 5_676
O1 Mo4 O12 177.06(9) . 5_676
O2 Mo4 O12 76.45(9) . 5_676
O12 Mo4 O12 77.12(9) . 5_676
O10 Mo4 O12 75.34(8) . 5_676
O3 Mo4 O12 79.11(8) 5_676 5_676
O4 Co1 O4 99.14(13) 2_656 .
O4 Co1 O7 177.61(9) 2_656 1_565
O4 Co1 O7 83.01(9) . 1_565
O4 Co1 O7 83.01(9) 2_656 2_666
O4 Co1 O7 177.61(9) . 2_666
O7 Co1 O7 94.85(13) 1_565 2_666
O4 Co1 O9 90.80(9) 2_656 1_565
O4 Co1 O9 93.34(9) . 1_565
O7 Co1 O9 88.03(9) 1_565 1_565
O7 Co1 O9 87.65(9) 2_666 1_565
O4 Co1 O9 93.34(9) 2_656 2_666
O4 Co1 O9 90.80(9) . 2_666
O7 Co1 O9 87.65(9) 1_565 2_666
O7 Co1 O9 88.03(9) 2_666 2_666
O9 Co1 O9 173.61(11) 1_565 2_666
Mo4 O2 Mo3 117.05(11) . .
Mo3 O3 Mo4 105.30(9) . 5_676
Mo3 O3 Mo1 152.40(12) . 5_676
Mo4 O3 Mo1 97.46(8) 5_676 5_676
Mo3 O4 Co1 145.98(14) . .
Mo2 O6 Mo3 115.64(11) . .
Mo2 O7 Co1 143.33(13) . 1_545
Mo1 O9 Co1 143.89(12) . 1_545
Mo4 O10 Mo1 110.13(10) . .
Mo4 O10 Mo2 110.96(9) . .
Mo1 O10 Mo2 103.76(9) . .
Mo4 O12 Mo2 153.47(12) . 5_676
Mo4 O12 Mo3 101.35(8) . 5_676
Mo2 O12 Mo3 93.24(8) 5_676 5_676
Mo4 O12 Mo4 102.88(9) . 5_676
Mo2 O12 Mo4 97.48(8) 5_676 5_676
Mo3 O12 Mo4 95.80(8) 5_676 5_676
Mo1 O13 Mo2 147.39(12) . 5_666
Mo1 O13 Mo1 105.56(9) . 5_666
Mo2 O13 Mo1 106.67(9) 5_666 5_666
C1 N1 C3 107.5(3) . .
C1 N1 C4 125.7(4) . .
C3 N1 C4 126.8(3) . .
C1 N2 C2 109.0(3) . .
C1 N2 H2 125.5 . .
C2 N2 H2 125.5 . .
N2 C1 N1 108.5(4) . .
N2 C1 H1 125.8 . .
N1 C1 H1 125.8 . .
C3 C2 N2 106.2(4) . .
C3 C2 H2A 126.9 . .
N2 C2 H2A 126.9 . .
C2 C3 N1 108.8(4) . .
C2 C3 H3 125.6 . .
N1 C3 H3 125.6 . .
N1 C4 C6 110.5(3) . .
N1 C4 H4A 109.5 . .
C6 C4 H4A 109.5 . .
N1 C4 H4B 109.5 . .
C6 C4 H4B 109.5 . .
H4A C4 H4B 108.1 . .
C7 C5 C6 120.4(4) 7_666 .
C7 C5 H5 119.8 7_666 .
C6 C5 H5 119.8 . .
C7 C6 C5 118.7(4) . .
C7 C6 C4 120.4(4) . .
C5 C6 C4 120.8(4) . .
C5 C7 C6 120.9(4) 7_666 .
C5 C7 H7 119.5 7_666 .
C6 C7 H7 119.5 . .

loop_
_geom_bond_atom_site_label_1
_geom_bond_atom_site_label_2
_geom_bond_distance
_geom_bond_site_symmetry_2
Mo1 O11 1.694(2) .
Mo1 O9 1.727(2) .
Mo1 O13 1.909(2) .
Mo1 O10 2.028(2) .
Mo1 O3 2.173(2) 5_676
Mo1 O13 2.235(2) 5_666
Mo2 O8 1.688(2) .
Mo2 O7 1.731(2) .
Mo2 O6 1.879(2) .
Mo2 O13 2.031(2) 5_666
Mo2 O12 2.195(2) 5_676
Mo2 O10 2.319(2) .
Mo3 O5 1.696(2) .
Mo3 O4 1.728(2) .
Mo3 O3 1.915(2) .
Mo3 O6 1.930(2) .
Mo3 O12 2.240(2) 5_676
Mo3 O2 2.363(2) .
Mo4 O1 1.685(2) .
Mo4 O2 1.726(2) .
Mo4 O12 1.940(2) .
Mo4 O10 1.941(2) .
Mo4 O3 2.156(2) 5_676
Mo4 O12 2.475(2) 5_676
Co1 O4 2.034(2) 2_656
Co1 O4 2.034(2) .
Co1 O7 2.063(2) 1_565
Co1 O7 2.063(2) 2_666
Co1 O9 2.111(2) 1_565
Co1 O9 2.111(2) 2_666
O3 Mo4 2.156(2) 5_676
O3 Mo1 2.173(2) 5_676
O7 Co1 2.063(2) 1_545
O9 Co1 2.111(2) 1_545
O12 Mo2 2.195(2) 5_676
O12 Mo3 2.240(2) 5_676
O12 Mo4 2.475(2) 5_676
O13 Mo2 2.031(2) 5_666
O13 Mo1 2.235(2) 5_666
N1 C1 1.332(5) .
N1 C3 1.360(5) .
N1 C4 1.477(4) .
N2 C1 1.304(6) .
N2 C2 1.377(5) .
N2 H2 0.8600 .
C1 H1 0.9300 .
C2 C3 1.316(5) .
C2 H2A 0.9300 .
C3 H3 0.9300 .
C4 C6 1.506(5) .
C4 H4A 0.9700 .
C4 H4B 0.9700 .
C5 C7 1.378(6) 7_666
C5 C6 1.389(5) .
C5 H5 0.9300 .
C6 C7 1.381(5) .
C7 C5 1.378(6) 7_666
C7 H7 0.9300 .
